data_7023586
loop_
_publ_author_name
'Clegg, Jack K.'
'Li, Feng'
'Jolliffe, Katrina A.'
'Lindoy, Leonard F.'
'Meehan, George V.'
'Parsons, Simon'
'Tasker, Peter A.'
'White, Fraser J.'

_publ_section_title
;
 Hierarchical assembly of discrete copper(II) metallo-structures from
 pre-assembled dinuclear (bis-\b-diketonato)metallocycles and flexible
 difunctional co-ligands.
;
_journal_issue 39
_journal_name_full 'Dalton transactions (Cambridge, England : 2003)'
_journal_page_first 14315
_journal_page_last 14323
_journal_paper_doi 10.1039/c3dt51531a
_journal_volume 42
_journal_year 2013
_chemical_formula_moiety 'C60 H72 Cu2 O12, 2(C4 H8 O)'
_chemical_formula_sum 'C68 H88 Cu2 O14'
_chemical_formula_weight 1256.46
_space_group_crystal_system triclinic
_space_group_IT_number 2
_space_group_name_Hall '-P 1'
_space_group_name_H-M_alt 'P -1'
_symmetry_space_group_name_Hall '-P 1'
_symmetry_space_group_name_H-M 'P -1'
_atom_sites_solution_hydrogens geom
_audit_creation_method SHELXL-2013
_cell_angle_alpha 99.090(7)
_cell_angle_beta 98.182(7)
_cell_angle_gamma 105.622(5)
_cell_formula_units_Z 1
_cell_length_a 7.9410(10)
_cell_length_b 10.158(2)
_cell_length_c 21.762(3)
_cell_measurement_reflns_used 4692
_cell_measurement_temperature 150(2)
_cell_measurement_theta_max 23.112
_cell_measurement_theta_min 2.68
_cell_volume 1637.5(5)
_computing_cell_refinement 'SAINT (Bruker-Nonius, 2003)'
_computing_data_collection 'APEX (Bruker-Nonius, 2003)'
_computing_data_reduction 'SAINT (Bruker-Nonius, 2003), XPREP (Bruker-Nonius, 2003)'
_computing_molecular_graphics 'ORTEP-3 (Farrugia, 1997), WINGX-32 (Farrugia, 1999)'
_computing_publication_material 'enCIFer 1.1 (CCDC, 2005)'
_computing_structure_refinement 'SHELXL-97 (Sheldrick, 1997)'
_computing_structure_solution 'SIR97 (Altomare, et. al. 1999)'
_diffrn_ambient_temperature 150(2)
_diffrn_measured_fraction_theta_full 0.807
_diffrn_measured_fraction_theta_max 0.981
_diffrn_measurement_device_type APEXII-FR591
_diffrn_measurement_method \w+\f
_diffrn_radiation_type MoK\a
_diffrn_radiation_wavelength 0.71073
_diffrn_reflns_av_R_equivalents 0.0490
_diffrn_reflns_av_unetI/netI 0.0524
_diffrn_reflns_Laue_measured_fraction_full 0.807
_diffrn_reflns_Laue_measured_fraction_max 0.981
_diffrn_reflns_limit_h_max 8
_diffrn_reflns_limit_h_min -8
_diffrn_reflns_limit_k_max 11
_diffrn_reflns_limit_k_min -10
_diffrn_reflns_limit_l_max 24
_diffrn_reflns_limit_l_min -24
_diffrn_reflns_number 19394
_diffrn_reflns_point_group_measured_fraction_full 0.807
_diffrn_reflns_point_group_measured_fraction_max 0.981
_diffrn_reflns_theta_full 25.000
_diffrn_reflns_theta_max 23.324
_diffrn_reflns_theta_min 2.511
_diffrn_standards_decay_% 0
_diffrn_standards_interval_count 0
_diffrn_standards_interval_time 0
_diffrn_standards_number 0
_exptl_absorpt_coefficient_mu 0.712
_exptl_absorpt_correction_T_max 1.0000
_exptl_absorpt_correction_T_min 0.866001
_exptl_absorpt_correction_type multi-scan
_exptl_absorpt_process_details 'SADABS (Sheldrick, 2003)'
_exptl_crystal_colour green
_exptl_crystal_density_diffrn 1.274
_exptl_crystal_description block
_exptl_crystal_F_000 666
_exptl_crystal_size_max 0.15
_exptl_crystal_size_mid 0.15
_exptl_crystal_size_min 0.1
_refine_diff_density_max 0.707
_refine_diff_density_min -0.424
_refine_diff_density_rms 0.073
_refine_ls_extinction_method none
_refine_ls_goodness_of_fit_ref 1.071
_refine_ls_hydrogen_treatment constr
_refine_ls_matrix_type full
_refine_ls_number_parameters 376
_refine_ls_number_reflns 4654
_refine_ls_number_restraints 16
_refine_ls_restrained_S_all 1.079
_refine_ls_R_factor_all 0.0804
_refine_ls_R_factor_gt 0.0518
_refine_ls_shift/su_max 0.000
_refine_ls_shift/su_mean 0.000
_refine_ls_structure_factor_coef Fsqd
_refine_ls_weighting_details 'w=1/[\s^2^(Fo^2^)+(0.0646P)^2^+2.1780P] where P=(Fo^2^+2Fc^2^)/3'
_refine_ls_weighting_scheme calc
_refine_ls_wR_factor_gt 0.1232
_refine_ls_wR_factor_ref 0.1389
_reflns_Friedel_coverage 0.000
_reflns_number_gt 3470
_reflns_number_total 4654
_reflns_threshold_expression 'I > 2\s(I)'
_cod_data_source_file c3dt51531a.txt
_cod_data_source_block f29cup-1
_cod_original_cell_volume 1637.5(4)
_cod_database_code 7023586
_shelx_space_group_comment
;
The symmetry employed for this shelxl refinement is uniquely defined
by the following loop, which should always be used as a source of
symmetry information in preference to the above space-group names.
They are only intended as comments.
;
_shelxl_version_number 2013-4

loop_
_space_group_symop_operation_xyz
'x, y, z'
'-x, -y, -z'

loop_
_atom_site_label
_atom_site_type_symbol
_atom_site_fract_x
_atom_site_fract_y
_atom_site_fract_z
_atom_site_U_iso_or_equiv
_atom_site_adp_type
_atom_site_occupancy
_atom_site_site_symmetry_order
_atom_site_calc_flag
_atom_site_refinement_flags_posn
_atom_site_refinement_flags_adp
_atom_site_refinement_flags_occupancy
_atom_site_disorder_assembly
_atom_site_disorder_group
C1 C 0.4381(7) 0.3309(6) 0.0365(2) 0.0565(15) Uani 1 1 d . . . . .
H1A H 0.4208 0.2979 -0.0094 0.085 Uiso 1 1 calc R U . . .
H1B H 0.5010 0.2760 0.0586 0.085 Uiso 1 1 calc R U . . .
H1C H 0.5087 0.4297 0.0480 0.085 Uiso 1 1 calc R U . . .
C2 C 0.1487(8) 0.1613(5) 0.0371(2) 0.0614(17) Uani 1 1 d . . . . .
H2A H 0.0342 0.1476 0.0510 0.092 Uiso 1 1 calc R U . . .
H2B H 0.2157 0.1062 0.0573 0.092 Uiso 1 1 calc R U . . .
H2C H 0.1276 0.1309 -0.0091 0.092 Uiso 1 1 calc R U . . .
C3 C 0.1646(8) 0.4025(6) 0.0219(2) 0.0622(17) Uani 1 1 d . . . . .
H3A H 0.1526 0.3725 -0.0240 0.093 Uiso 1 1 calc R U . . .
H3B H 0.2365 0.5007 0.0353 0.093 Uiso 1 1 calc R U . . .
H3C H 0.0462 0.3917 0.0323 0.093 Uiso 1 1 calc R U . . .
C4 C 0.2545(7) 0.3141(5) 0.05588(19) 0.0373(12) Uani 1 1 d . . . . .
C5 C 0.2916(6) 0.3748(5) 0.12782(19) 0.0291(10) Uani 1 1 d . . . . .
C6 C 0.2552(6) 0.2878(5) 0.17145(19) 0.0328(11) Uani 1 1 d . . . . .
H6 H 0.2023 0.1904 0.1554 0.039 Uiso 1 1 calc R U . . .
C7 C 0.2928(6) 0.3368(5) 0.23765(19) 0.0276(10) Uani 1 1 d . . . . .
C8 C 0.2594(6) 0.2360(4) 0.28080(18) 0.0274(10) Uani 1 1 d . . . . .
C9 C 0.2293(6) 0.2830(5) 0.34109(19) 0.0322(11) Uani 1 1 d . . . . .
H9 H 0.2258 0.3762 0.3527 0.039 Uiso 1 1 calc R U . . .
C10 C 0.2046(6) 0.1957(4) 0.38400(19) 0.0311(11) Uani 1 1 d . . . . .
H10 H 0.1822 0.2281 0.4245 0.037 Uiso 1 1 calc R U . . .
C11 C 0.2128(6) 0.0596(4) 0.36707(19) 0.0314(11) Uani 1 1 d . . . . .
C12 C 0.2381(6) 0.0095(4) 0.30720(18) 0.0284(10) Uani 1 1 d . . . . .
H12 H 0.2402 -0.0841 0.2955 0.034 Uiso 1 1 calc R U . . .
C13 C 0.2601(6) 0.0970(4) 0.26480(19) 0.0298(10) Uani 1 1 d . . . . .
H13 H 0.2762 0.0623 0.2236 0.036 Uiso 1 1 calc R U . . .
C14 C 0.2485(6) 0.0096(5) 0.47208(19) 0.0319(11) Uani 1 1 d . . . . .
C15 C 0.3958(6) 0.1224(5) 0.4982(2) 0.0351(11) Uani 1 1 d . . . . .
H15 H 0.4613 0.1730 0.4717 0.042 Uiso 1 1 calc R U . . .
C16 C 0.4480(6) 0.1619(5) 0.5638(2) 0.0336(11) Uani 1 1 d . . . . .
H16 H 0.5475 0.2415 0.5821 0.040 Uiso 1 1 calc R U . . .
C17 C 0.3555(6) 0.0855(4) 0.60300(18) 0.0288(10) Uani 1 1 d . . . . .
C18 C 0.2119(6) -0.0317(4) 0.57479(19) 0.0325(11) Uani 1 1 d . . . . .
H18 H 0.1501 -0.0862 0.6009 0.039 Uiso 1 1 calc R U . . .
C19 C 0.1571(6) -0.0707(4) 0.50958(19) 0.0331(11) Uani 1 1 d . . . . .
H19 H 0.0586 -0.1509 0.4909 0.040 Uiso 1 1 calc R U . . .
C20 C 0.4082(6) 0.1394(4) 0.67321(19) 0.0284(10) Uani 1 1 d . . . . .
C21 C 0.3573(6) 0.0522(5) 0.71566(19) 0.0307(11) Uani 1 1 d . . . . .
H21 H 0.2912 -0.0427 0.6984 0.037 Uiso 1 1 calc R U . . .
C22 C 0.3976(6) 0.0961(5) 0.78160(19) 0.0300(11) Uani 1 1 d . . . . .
C23 C 0.3335(6) -0.0048(5) 0.8251(2) 0.0334(11) Uani 1 1 d . . . . .
C24 C 0.2651(8) -0.1589(5) 0.7917(2) 0.0511(15) Uani 1 1 d . . . . .
H24A H 0.3576 -0.1842 0.7713 0.077 Uiso 1 1 calc R U . . .
H24B H 0.1582 -0.1742 0.7595 0.077 Uiso 1 1 calc R U . . .
H24C H 0.2357 -0.2170 0.8229 0.077 Uiso 1 1 calc R U . . .
C25 C 0.1825(7) 0.0406(5) 0.8509(2) 0.0457(13) Uani 1 1 d . . . . .
H25A H 0.0856 0.0309 0.8156 0.069 Uiso 1 1 calc R U . . .
H25B H 0.2284 0.1383 0.8736 0.069 Uiso 1 1 calc R U . . .
H25C H 0.1374 -0.0185 0.8801 0.069 Uiso 1 1 calc R U . . .
C26 C 0.4865(7) 0.0156(5) 0.8808(2) 0.0465(13) Uani 1 1 d . . . . .
H26A H 0.4416 -0.0369 0.9122 0.070 Uiso 1 1 calc R U . . .
H26B H 0.5353 0.1151 0.9006 0.070 Uiso 1 1 calc R U . . .
H26C H 0.5803 -0.0182 0.8652 0.070 Uiso 1 1 calc R U . . .
C27 C 0.0275(7) 0.6069(6) 0.2634(3) 0.0564(15) Uani 1 1 d . . . . .
H27A H 0.0682 0.6646 0.3069 0.068 Uiso 1 1 calc R U . . .
H27B H 0.0269 0.5100 0.2650 0.068 Uiso 1 1 calc R U . . .
C28 C 0.0353(7) 0.6639(6) 0.1632(2) 0.0570(15) Uani 1 1 d . . . . .
H28A H 0.0752 0.6179 0.1268 0.068 Uiso 1 1 calc R U . . .
H28B H 0.0434 0.7609 0.1590 0.068 Uiso 1 1 calc R U . . .
C29 C -0.1516(8) 0.5850(7) 0.1655(3) 0.0741(19) Uani 1 1 d . . . . .
H29A H -0.1786 0.4842 0.1473 0.089 Uiso 1 1 calc R U . . .
H29B H -0.2393 0.6223 0.1426 0.089 Uiso 1 1 calc R U . . .
C30 C -0.1509(8) 0.6104(8) 0.2361(3) 0.082(2) Uani 1 1 d . . . . .
H30A H -0.1680 0.7022 0.2512 0.099 Uiso 1 1 calc R U . . .
H30B H -0.2450 0.5361 0.2466 0.099 Uiso 1 1 calc R U . . .
O1 O 0.3613(4) 0.5066(3) 0.14258(12) 0.0319(7) Uani 1 1 d . . . . .
O2 O 0.3559(4) 0.4649(3) 0.26568(12) 0.0327(7) Uani 1 1 d . . . . .
O3 O 0.1854(4) -0.0363(3) 0.40671(12) 0.0365(8) Uani 1 1 d . . . . .
O4 O 0.5007(4) 0.2675(3) 0.68962(12) 0.0337(8) Uani 1 1 d . . . . .
O5 O 0.4840(4) 0.2202(3) 0.81095(13) 0.0341(8) Uani 1 1 d . . . . .
O6 O 0.1424(4) 0.6628(3) 0.22199(14) 0.0415(8) Uani 1 1 d . . . . .
O7 O 0.169(2) 0.4005(12) 0.5302(6) 0.0954(18) Uani 0.5 1 d D . P A 1
C31 C 0.312(2) 0.5238(14) 0.5331(6) 0.0954(18) Uani 0.5 1 d D . P A 1
H31A H 0.2971 0.5589 0.4934 0.114 Uiso 0.5 1 calc R U P A 1
H31B H 0.4278 0.5034 0.5392 0.114 Uiso 0.5 1 calc R U P A 1
C32 C 0.306(2) 0.6308(12) 0.5889(6) 0.0954(18) Uani 0.5 1 d D . P A 1
H32A H 0.4230 0.6672 0.6182 0.114 Uiso 0.5 1 calc R U P A 1
H32B H 0.2741 0.7100 0.5742 0.114 Uiso 0.5 1 calc R U P A 1
C33 C 0.167(2) 0.5565(13) 0.6212(6) 0.0954(18) Uani 0.5 1 d D . P A 1
H33A H 0.0620 0.5916 0.6159 0.114 Uiso 0.5 1 calc R U P A 1
H33B H 0.2147 0.5704 0.6671 0.114 Uiso 0.5 1 calc R U P A 1
C34 C 0.116(2) 0.4037(12) 0.5899(6) 0.0954(18) Uani 0.5 1 d D . P A 1
H34A H 0.1783 0.3532 0.6160 0.114 Uiso 0.5 1 calc R U P A 1
H34B H -0.0143 0.3599 0.5843 0.114 Uiso 0.5 1 calc R U P A 1
O7A O 0.201(2) 0.4000(12) 0.5300(6) 0.0954(18) Uani 0.5 1 d D . P B 2
C31A C 0.254(2) 0.5391(14) 0.5180(6) 0.0954(18) Uani 0.5 1 d D . P B 2
H31C H 0.1767 0.5464 0.4794 0.114 Uiso 0.5 1 calc R U P B 2
H31D H 0.3793 0.5666 0.5127 0.114 Uiso 0.5 1 calc R U P B 2
C32A C 0.229(2) 0.6298(12) 0.5772(6) 0.0954(18) Uani 0.5 1 d D . P B 2
H32C H 0.1099 0.6441 0.5706 0.114 Uiso 0.5 1 calc R U P B 2
H32D H 0.3210 0.7220 0.5878 0.114 Uiso 0.5 1 calc R U P B 2
C33A C 0.248(2) 0.5496(13) 0.6296(5) 0.0954(18) Uani 0.5 1 d D . P B 2
H33C H 0.3656 0.5920 0.6584 0.114 Uiso 0.5 1 calc R U P B 2
H33D H 0.1533 0.5487 0.6546 0.114 Uiso 0.5 1 calc R U P B 2
C34A C 0.232(2) 0.4041(12) 0.5961(6) 0.0954(18) Uani 0.5 1 d D . P B 2
H34C H 0.3423 0.3801 0.6092 0.114 Uiso 0.5 1 calc R U P B 2
H34D H 0.1311 0.3359 0.6070 0.114 Uiso 0.5 1 calc R U P B 2
Cu1 Cu 0.41904(7) 0.62339(5) 0.22600(2) 0.0287(2) Uani 1 1 d . . . . .

loop_
_atom_site_aniso_label
_atom_site_aniso_U_11
_atom_site_aniso_U_22
_atom_site_aniso_U_33
_atom_site_aniso_U_23
_atom_site_aniso_U_13
_atom_site_aniso_U_12
C1 0.070(4) 0.063(4) 0.033(3) 0.002(3) 0.021(3) 0.013(3)
C2 0.100(5) 0.042(3) 0.025(3) 0.006(2) 0.013(3) -0.007(3)
C3 0.090(5) 0.072(4) 0.024(3) 0.009(3) -0.004(3) 0.032(4)
C4 0.060(3) 0.028(3) 0.018(2) 0.0070(19) 0.007(2) 0.002(2)
C5 0.038(3) 0.029(3) 0.019(2) 0.0073(19) 0.0064(19) 0.006(2)
C6 0.050(3) 0.024(3) 0.018(2) 0.0039(18) 0.007(2) 0.001(2)
C7 0.032(3) 0.030(3) 0.022(2) 0.008(2) 0.0081(19) 0.007(2)
C8 0.038(3) 0.027(3) 0.015(2) 0.0062(18) 0.0055(19) 0.005(2)
C9 0.050(3) 0.023(3) 0.021(2) 0.0038(19) 0.008(2) 0.005(2)
C10 0.054(3) 0.021(3) 0.018(2) 0.0057(18) 0.013(2) 0.006(2)
C11 0.047(3) 0.025(3) 0.018(2) 0.0094(19) 0.008(2) 0.001(2)
C12 0.044(3) 0.017(2) 0.020(2) 0.0031(18) 0.006(2) 0.005(2)
C13 0.041(3) 0.030(3) 0.016(2) 0.0035(19) 0.0085(19) 0.005(2)
C14 0.054(3) 0.027(3) 0.016(2) 0.0069(19) 0.009(2) 0.011(2)
C15 0.049(3) 0.031(3) 0.023(2) 0.011(2) 0.013(2) 0.002(2)
C16 0.046(3) 0.025(3) 0.026(2) 0.0076(19) 0.010(2) 0.002(2)
C17 0.043(3) 0.028(3) 0.016(2) 0.0082(19) 0.010(2) 0.009(2)
C18 0.049(3) 0.026(3) 0.022(2) 0.0103(19) 0.011(2) 0.003(2)
C19 0.050(3) 0.019(2) 0.024(2) 0.0051(19) 0.005(2) 0.000(2)
C20 0.037(3) 0.025(3) 0.023(2) 0.0056(19) 0.007(2) 0.008(2)
C21 0.050(3) 0.021(2) 0.022(2) 0.0082(18) 0.010(2) 0.006(2)
C22 0.040(3) 0.030(3) 0.025(2) 0.011(2) 0.009(2) 0.013(2)
C23 0.052(3) 0.028(3) 0.023(2) 0.012(2) 0.015(2) 0.010(2)
C24 0.088(4) 0.030(3) 0.033(3) 0.016(2) 0.021(3) 0.005(3)
C25 0.049(3) 0.047(3) 0.042(3) 0.018(2) 0.018(2) 0.006(3)
C26 0.071(4) 0.045(3) 0.031(3) 0.018(2) 0.017(3) 0.020(3)
C27 0.057(4) 0.071(4) 0.053(3) 0.025(3) 0.024(3) 0.024(3)
C28 0.063(4) 0.075(4) 0.044(3) 0.014(3) 0.005(3) 0.040(3)
C29 0.064(4) 0.062(4) 0.079(5) 0.009(3) -0.020(3) 0.012(3)
C30 0.054(4) 0.113(6) 0.103(6) 0.065(5) 0.032(4) 0.031(4)
O1 0.053(2) 0.0241(19) 0.0166(15) 0.0072(13) 0.0076(14) 0.0051(15)
O2 0.053(2) 0.0264(19) 0.0173(15) 0.0069(13) 0.0066(14) 0.0081(15)
O3 0.065(2) 0.0206(17) 0.0169(15) 0.0058(12) 0.0061(14) 0.0002(15)
O4 0.047(2) 0.0273(19) 0.0191(16) 0.0076(13) 0.0073(14) -0.0038(15)
O5 0.049(2) 0.0291(19) 0.0201(16) 0.0096(14) 0.0090(14) 0.0019(15)
O6 0.043(2) 0.054(2) 0.0290(18) 0.0141(15) 0.0090(15) 0.0138(17)
O7 0.131(5) 0.072(2) 0.074(2) 0.0104(17) 0.034(3) 0.011(2)
C31 0.131(5) 0.072(2) 0.074(2) 0.0104(17) 0.034(3) 0.011(2)
C32 0.131(5) 0.072(2) 0.074(2) 0.0104(17) 0.034(3) 0.011(2)
C33 0.131(5) 0.072(2) 0.074(2) 0.0104(17) 0.034(3) 0.011(2)
C34 0.131(5) 0.072(2) 0.074(2) 0.0104(17) 0.034(3) 0.011(2)
O7A 0.131(5) 0.072(2) 0.074(2) 0.0104(17) 0.034(3) 0.011(2)
C31A 0.131(5) 0.072(2) 0.074(2) 0.0104(17) 0.034(3) 0.011(2)
C32A 0.131(5) 0.072(2) 0.074(2) 0.0104(17) 0.034(3) 0.011(2)
C33A 0.131(5) 0.072(2) 0.074(2) 0.0104(17) 0.034(3) 0.011(2)
C34A 0.131(5) 0.072(2) 0.074(2) 0.0104(17) 0.034(3) 0.011(2)
Cu1 0.0445(4) 0.0232(3) 0.0155(3) 0.0067(2) 0.0060(2) 0.0037(2)

loop_
_atom_type_symbol
_atom_type_description
_atom_type_scat_dispersion_real
_atom_type_scat_dispersion_imag
_atom_type_scat_source
C C 0.0033 0.0016 'International Tables Vol C Tables 4.2.6.8 and 6.1.1.4'
H H 0.0000 0.0000 'International Tables Vol C Tables 4.2.6.8 and 6.1.1.4'
O O 0.0106 0.0060 'International Tables Vol C Tables 4.2.6.8 and 6.1.1.4'
Cu Cu 0.3201 1.2651 'International Tables Vol C Tables 4.2.6.8 and 6.1.1.4'

loop_
_geom_angle_atom_site_label_1
_geom_angle_atom_site_label_2
_geom_angle_atom_site_label_3
_geom_angle
_geom_angle_site_symmetry_1
_geom_angle_site_symmetry_3
C4 C1 H1A 109.5 . .
C4 C1 H1B 109.5 . .
H1A C1 H1B 109.5 . .
C4 C1 H1C 109.5 . .
H1A C1 H1C 109.5 . .
H1B C1 H1C 109.5 . .
C4 C2 H2A 109.5 . .
C4 C2 H2B 109.5 . .
H2A C2 H2B 109.5 . .
C4 C2 H2C 109.5 . .
H2A C2 H2C 109.5 . .
H2B C2 H2C 109.5 . .
C4 C3 H3A 109.5 . .
C4 C3 H3B 109.5 . .
H3A C3 H3B 109.5 . .
C4 C3 H3C 109.5 . .
H3A C3 H3C 109.5 . .
H3B C3 H3C 109.5 . .
C3 C4 C2 111.7(4) . .
C3 C4 C5 108.2(4) . .
C2 C4 C5 114.1(4) . .
C3 C4 C1 107.6(4) . .
C2 C4 C1 108.2(4) . .
C5 C4 C1 106.8(4) . .
O1 C5 C6 124.8(4) . .
O1 C5 C4 113.9(3) . .
C6 C5 C4 121.2(4) . .
C5 C6 C7 123.7(4) . .
C5 C6 H6 118.2 . .
C7 C6 H6 118.2 . .
O2 C7 C6 125.0(4) . .
O2 C7 C8 114.8(4) . .
C6 C7 C8 120.1(4) . .
C9 C8 C13 117.9(4) . .
C9 C8 C7 118.5(4) . .
C13 C8 C7 123.6(4) . .
C10 C9 C8 121.0(4) . .
C10 C9 H9 119.5 . .
C8 C9 H9 119.5 . .
C9 C10 C11 119.3(4) . .
C9 C10 H10 120.4 . .
C11 C10 H10 120.4 . .
C12 C11 C10 120.8(4) . .
C12 C11 O3 116.0(4) . .
C10 C11 O3 123.1(4) . .
C13 C12 C11 119.2(4) . .
C13 C12 H12 120.4 . .
C11 C12 H12 120.4 . .
C12 C13 C8 121.8(4) . .
C12 C13 H13 119.1 . .
C8 C13 H13 119.1 . .
C15 C14 C19 121.4(4) . .
C15 C14 O3 123.1(4) . .
C19 C14 O3 115.4(4) . .
C14 C15 C16 119.3(4) . .
C14 C15 H15 120.3 . .
C16 C15 H15 120.3 . .
C15 C16 C17 120.6(4) . .
C15 C16 H16 119.7 . .
C17 C16 H16 119.7 . .
C18 C17 C16 118.4(4) . .
C18 C17 C20 123.2(4) . .
C16 C17 C20 118.3(4) . .
C19 C18 C17 121.5(4) . .
C19 C18 H18 119.3 . .
C17 C18 H18 119.3 . .
C14 C19 C18 118.7(4) . .
C14 C19 H19 120.7 . .
C18 C19 H19 120.7 . .
O4 C20 C21 124.7(4) . .
O4 C20 C17 114.3(3) . .
C21 C20 C17 121.0(4) . .
C22 C21 C20 124.2(4) . .
C22 C21 H21 117.9 . .
C20 C21 H21 117.9 . .
O5 C22 C21 124.5(4) . .
O5 C22 C23 114.3(4) . .
C21 C22 C23 121.2(4) . .
C24 C23 C25 110.0(4) . .
C24 C23 C26 109.4(4) . .
C25 C23 C26 108.8(4) . .
C24 C23 C22 114.1(4) . .
C25 C23 C22 105.3(4) . .
C26 C23 C22 109.0(4) . .
C23 C24 H24A 109.5 . .
C23 C24 H24B 109.5 . .
H24A C24 H24B 109.5 . .
C23 C24 H24C 109.5 . .
H24A C24 H24C 109.5 . .
H24B C24 H24C 109.5 . .
C23 C25 H25A 109.5 . .
C23 C25 H25B 109.5 . .
H25A C25 H25B 109.5 . .
C23 C25 H25C 109.5 . .
H25A C25 H25C 109.5 . .
H25B C25 H25C 109.5 . .
C23 C26 H26A 109.5 . .
C23 C26 H26B 109.5 . .
H26A C26 H26B 109.5 . .
C23 C26 H26C 109.5 . .
H26A C26 H26C 109.5 . .
H26B C26 H26C 109.5 . .
O6 C27 C30 105.8(4) . .
O6 C27 H27A 110.6 . .
C30 C27 H27A 110.6 . .
O6 C27 H27B 110.6 . .
C30 C27 H27B 110.6 . .
H27A C27 H27B 108.7 . .
O6 C28 C29 105.7(4) . .
O6 C28 H28A 110.6 . .
C29 C28 H28A 110.6 . .
O6 C28 H28B 110.6 . .
C29 C28 H28B 110.6 . .
H28A C28 H28B 108.7 . .
C28 C29 C30 102.3(5) . .
C28 C29 H29A 111.3 . .
C30 C29 H29A 111.3 . .
C28 C29 H29B 111.3 . .
C30 C29 H29B 111.3 . .
H29A C29 H29B 109.2 . .
C27 C30 C29 102.6(5) . .
C27 C30 H30A 111.2 . .
C29 C30 H30A 111.2 . .
C27 C30 H30B 111.2 . .
C29 C30 H30B 111.2 . .
H30A C30 H30B 109.2 . .
C5 O1 Cu1 127.1(2) . .
C7 O2 Cu1 126.6(3) . .
C11 O3 C14 119.5(3) . .
C20 O4 Cu1 126.8(3) . 2_666
C22 O5 Cu1 127.0(3) . 2_666
C28 O6 C27 109.3(4) . .
C28 O6 Cu1 121.6(3) . .
C27 O6 Cu1 119.8(3) . .
C34 O7 C31 109.7(7) . .
O7 C31 C32 106.5(7) . .
O7 C31 H31A 110.4 . .
C32 C31 H31A 110.4 . .
O7 C31 H31B 110.4 . .
C32 C31 H31B 110.4 . .
H31A C31 H31B 108.6 . .
C33 C32 C31 106.0(7) . .
C33 C32 H32A 110.5 . .
C31 C32 H32A 110.5 . .
C33 C32 H32B 110.5 . .
C31 C32 H32B 110.5 . .
H32A C32 H32B 108.7 . .
C32 C33 C34 106.0(7) . .
C32 C33 H33A 110.5 . .
C34 C33 H33A 110.5 . .
C32 C33 H33B 110.5 . .
C34 C33 H33B 110.5 . .
H33A C33 H33B 108.7 . .
O7 C34 C33 105.7(7) . .
O7 C34 H34A 110.6 . .
C33 C34 H34A 110.6 . .
O7 C34 H34B 110.6 . .
C33 C34 H34B 110.6 . .
H34A C34 H34B 108.7 . .
C34A O7A C31A 110.3(7) . .
O7A C31A C32A 103.7(7) . .
O7A C31A H31C 111.0 . .
C32A C31A H31C 111.0 . .
O7A C31A H31D 111.0 . .
C32A C31A H31D 111.0 . .
H31C C31A H31D 109.0 . .
C31A C32A C33A 105.3(8) . .
C31A C32A H32C 110.7 . .
C33A C32A H32C 110.7 . .
C31A C32A H32D 110.7 . .
C33A C32A H32D 110.7 . .
H32C C32A H32D 108.8 . .
C34A C33A C32A 105.1(7) . .
C34A C33A H33C 110.7 . .
C32A C33A H33C 110.7 . .
C34A C33A H33D 110.7 . .
C32A C33A H33D 110.7 . .
H33C C33A H33D 108.8 . .
O7A C34A C33A 107.8(7) . .
O7A C34A H34C 110.1 . .
C33A C34A H34C 110.1 . .
O7A C34A H34D 110.1 . .
C33A C34A H34D 110.1 . .
H34C C34A H34D 108.5 . .
O4 Cu1 O5 92.75(12) 2_666 2_666
O4 Cu1 O1 173.63(13) 2_666 .
O5 Cu1 O1 88.20(12) 2_666 .
O4 Cu1 O2 85.70(12) 2_666 .
O5 Cu1 O2 171.85(13) 2_666 .
O1 Cu1 O2 92.47(12) . .
O4 Cu1 O6 90.62(12) 2_666 .
O5 Cu1 O6 93.83(12) 2_666 .
O1 Cu1 O6 95.60(12) . .
O2 Cu1 O6 94.20(12) . .

loop_
_geom_bond_atom_site_label_1
_geom_bond_atom_site_label_2
_geom_bond_distance
_geom_bond_site_symmetry_2
C1 C4 1.548(7) .
C1 H1A 0.9800 .
C1 H1B 0.9800 .
C1 H1C 0.9800 .
C2 C4 1.510(7) .
C2 H2A 0.9800 .
C2 H2B 0.9800 .
C2 H2C 0.9800 .
C3 C4 1.506(7) .
C3 H3A 0.9800 .
C3 H3B 0.9800 .
C3 H3C 0.9800 .
C4 C5 1.544(6) .
C5 O1 1.271(5) .
C5 C6 1.404(6) .
C6 C7 1.408(6) .
C6 H6 0.9500 .
C7 O2 1.276(5) .
C7 C8 1.493(6) .
C8 C9 1.400(6) .
C8 C13 1.401(6) .
C9 C10 1.385(6) .
C9 H9 0.9500 .
C10 C11 1.395(6) .
C10 H10 0.9500 .
C11 C12 1.384(6) .
C11 O3 1.395(5) .
C12 C13 1.376(6) .
C12 H12 0.9500 .
C13 H13 0.9500 .
C14 C15 1.374(6) .
C14 C19 1.385(6) .
C14 O3 1.398(5) .
C15 C16 1.390(6) .
C15 H15 0.9500 .
C16 C17 1.397(6) .
C16 H16 0.9500 .
C17 C18 1.390(6) .
C17 C20 1.497(6) .
C18 C19 1.383(6) .
C18 H18 0.9500 .
C19 H19 0.9500 .
C20 O4 1.274(5) .
C20 C21 1.405(6) .
C21 C22 1.397(6) .
C21 H21 0.9500 .
C22 O5 1.274(5) .
C22 C23 1.539(6) .
C23 C24 1.531(6) .
C23 C25 1.540(7) .
C23 C26 1.534(6) .
C24 H24A 0.9800 .
C24 H24B 0.9800 .
C24 H24C 0.9800 .
C25 H25A 0.9800 .
C25 H25B 0.9800 .
C25 H25C 0.9800 .
C26 H26A 0.9800 .
C26 H26B 0.9800 .
C26 H26C 0.9800 .
C27 O6 1.443(6) .
C27 C30 1.468(8) .
C27 H27A 0.9900 .
C27 H27B 0.9900 .
C28 O6 1.436(6) .
C28 C29 1.497(8) .
C28 H28A 0.9900 .
C28 H28B 0.9900 .
C29 C30 1.515(8) .
C29 H29A 0.9900 .
C29 H29B 0.9900 .
C30 H30A 0.9900 .
C30 H30B 0.9900 .
O1 Cu1 1.924(3) .
O2 Cu1 1.928(3) .
O4 Cu1 1.911(3) 2_666
O5 Cu1 1.919(3) 2_666
O6 Cu1 2.329(3) .
O7 C34 1.420(8) .
O7 C31 1.435(9) .
C31 C32 1.512(9) .
C31 H31A 0.9900 .
C31 H31B 0.9900 .
C32 C33 1.491(9) .
C32 H32A 0.9900 .
C32 H32B 0.9900 .
C33 C34 1.511(9) .
C33 H33A 0.9900 .
C33 H33B 0.9900 .
C34 H34A 0.9900 .
C34 H34B 0.9900 .
O7A C34A 1.417(9) .
O7A C31A 1.438(8) .
C31A C32A 1.530(9) .
C31A H31C 0.9900 .
C31A H31D 0.9900 .
C32A C33A 1.515(9) .
C32A H32C 0.9900 .
C32A H32D 0.9900 .
C33A C34A 1.503(9) .
C33A H33C 0.9900 .
C33A H33D 0.9900 .
C34A H34C 0.9900 .
C34A H34D 0.9900 .
Cu1 O4 1.910(3) 2_666
Cu1 O5 1.919(3) 2_666

loop_
_geom_torsion_atom_site_label_1
_geom_torsion_atom_site_label_2
_geom_torsion_atom_site_label_3
_geom_torsion_atom_site_label_4
_geom_torsion
_geom_torsion_site_symmetry_4
C3 C4 C5 O1 -46.9(5) .
C2 C4 C5 O1 -171.9(4) .
C1 C4 C5 O1 68.6(5) .
C3 C4 C5 C6 135.2(5) .
C2 C4 C5 C6 10.2(7) .
C1 C4 C5 C6 -109.2(5) .
O1 C5 C6 C7 -0.2(7) .
C4 C5 C6 C7 177.4(4) .
C5 C6 C7 O2 3.4(7) .
C5 C6 C7 C8 -176.5(4) .
O2 C7 C8 C9 25.0(6) .
C6 C7 C8 C9 -155.1(4) .
O2 C7 C8 C13 -153.6(4) .
C6 C7 C8 C13 26.2(7) .
C13 C8 C9 C10 1.3(7) .
C7 C8 C9 C10 -177.5(4) .
C8 C9 C10 C11 1.1(7) .
C9 C10 C11 C12 -2.7(7) .
C9 C10 C11 O3 -178.4(4) .
C10 C11 C12 C13 1.8(7) .
O3 C11 C12 C13 177.9(4) .
C11 C12 C13 C8 0.6(7) .
C9 C8 C13 C12 -2.2(7) .
C7 C8 C13 C12 176.5(4) .
C19 C14 C15 C16 -3.8(7) .
O3 C14 C15 C16 179.2(4) .
C14 C15 C16 C17 1.9(7) .
C15 C16 C17 C18 0.9(7) .
C15 C16 C17 C20 -175.1(4) .
C16 C17 C18 C19 -1.9(7) .
C20 C17 C18 C19 173.8(4) .
C15 C14 C19 C18 2.8(7) .
O3 C14 C19 C18 -180.0(4) .
C17 C18 C19 C14 0.1(7) .
C18 C17 C20 O4 -158.4(4) .
C16 C17 C20 O4 17.3(6) .
C18 C17 C20 C21 21.8(7) .
C16 C17 C20 C21 -162.5(4) .
O4 C20 C21 C22 1.9(7) .
C17 C20 C21 C22 -178.3(4) .
C20 C21 C22 O5 0.5(7) .
C20 C21 C22 C23 178.5(4) .
O5 C22 C23 C24 -167.8(4) .
C21 C22 C23 C24 14.0(6) .
O5 C22 C23 C25 71.5(5) .
C21 C22 C23 C25 -106.8(5) .
O5 C22 C23 C26 -45.1(5) .
C21 C22 C23 C26 136.6(4) .
O6 C28 C29 C30 28.5(6) .
O6 C27 C30 C29 32.8(6) .
C28 C29 C30 C27 -37.4(6) .
C6 C5 O1 Cu1 -5.0(6) .
C4 C5 O1 Cu1 177.2(3) .
C6 C7 O2 Cu1 -0.9(6) .
C8 C7 O2 Cu1 178.9(3) .
C12 C11 O3 C14 146.8(4) .
C10 C11 O3 C14 -37.3(6) .
C15 C14 O3 C11 -29.2(6) .
C19 C14 O3 C11 153.7(4) .
C21 C20 O4 Cu1 -4.2(6) 2_666
C17 C20 O4 Cu1 176.0(3) 2_666
C21 C22 O5 Cu1 -0.3(6) 2_666
C23 C22 O5 Cu1 -178.5(3) 2_666
C29 C28 O6 C27 -8.8(6) .
C29 C28 O6 Cu1 137.6(4) .
C30 C27 O6 C28 -15.5(6) .
C30 C27 O6 Cu1 -162.6(4) .
C34 O7 C31 C32 -20(2) .
O7 C31 C32 C33 6.5(19) .
C31 C32 C33 C34 8.6(19) .
C31 O7 C34 C33 26(2) .
C32 C33 C34 O7 -21(2) .
C34A O7A C31A C32A -28.0(19) .
O7A C31A C32A C33A 25.9(17) .
C31A C32A C33A C34A -15.1(18) .
C31A O7A C34A C33A 19(2) .
C32A C33A C34A O7A -1(2) .
